data_4101767
loop_
_publ_author_name
'Berryman, Orion B'
'Bryantsev, Vyacheslav S'
'Stay, David P'
'Johnson, Darren W'
'Hay, Benjamin P'

_publ_section_title
;
 Structural criteria for the design of anion receptors: the interaction of
 halides with electron-deficient arenes.
;
_journal_issue 1
_journal_name_full 'Journal of the American Chemical Society'
_journal_page_first 48
_journal_page_last 58
_journal_paper_doi 10.1021/ja063460m
_journal_volume 129
_journal_year 2007
_chemical_formula_sum 'C32 H28 I N8 Na O6'
_chemical_formula_weight 770.52
_chemical_name_systematic
; 
 ? 
;
_space_group_IT_number 2
_symmetry_cell_setting triclinic
_symmetry_space_group_name_Hall '-P 1'
_symmetry_space_group_name_H-M 'P -1'
_atom_sites_solution_hydrogens geom
_atom_sites_solution_primary direct
_atom_sites_solution_secondary difmap
_audit_creation_method SHELXL-97
_cell_angle_alpha 66.019(2)
_cell_angle_beta 89.215(3)
_cell_angle_gamma 86.695(2)
_cell_formula_units_Z 2
_cell_length_a 7.5556(9)
_cell_length_b 14.2604(17)
_cell_length_c 17.523(3)
_cell_measurement_reflns_used 4241
_cell_measurement_temperature 153(2)
_cell_measurement_theta_max 26.55
_cell_measurement_theta_min 2.38
_cell_volume 1722.1(4)
_computing_cell_refinement 'Bruker SMART'
_computing_data_collection 'Bruker SMART'
_computing_data_reduction 'Bruker SAINT'
_computing_molecular_graphics 'Bruker SHELXTL'
_computing_publication_material 'Bruker SHELXTL'
_computing_structure_refinement 'SHELXL-97 (Sheldrick, 1997)'
_computing_structure_solution 'SHELXS-97 (Sheldrick, 1990)'
_diffrn_ambient_temperature 153(2)
_diffrn_measured_fraction_theta_full 0.915
_diffrn_measured_fraction_theta_max 0.915
_diffrn_measurement_device_type 'CCD area detector'
_diffrn_measurement_method 'phi and omega scans'
_diffrn_radiation_monochromator graphite
_diffrn_radiation_source 'fine-focus sealed tube'
_diffrn_radiation_type MoK\a
_diffrn_radiation_wavelength 0.71073
_diffrn_reflns_av_R_equivalents 0.0250
_diffrn_reflns_av_sigmaI/netI 0.0464
_diffrn_reflns_limit_h_max 9
_diffrn_reflns_limit_h_min -9
_diffrn_reflns_limit_k_max 18
_diffrn_reflns_limit_k_min -18
_diffrn_reflns_limit_l_max 22
_diffrn_reflns_limit_l_min -22
_diffrn_reflns_number 14750
_diffrn_reflns_theta_full 28.10
_diffrn_reflns_theta_max 28.10
_diffrn_reflns_theta_min 1.27
_exptl_absorpt_coefficient_mu 0.997
_exptl_absorpt_correction_T_max 1.000
_exptl_absorpt_correction_T_min 0.838
_exptl_absorpt_correction_type none
_exptl_absorpt_process_details SADABS
_exptl_crystal_colour purple
_exptl_crystal_density_diffrn 1.486
_exptl_crystal_density_meas 0
_exptl_crystal_density_method multi-scan
_exptl_crystal_description plate
_exptl_crystal_F_000 776
_exptl_crystal_size_max 0.12
_exptl_crystal_size_mid 0.04
_exptl_crystal_size_min 0.01
_refine_diff_density_max 0.874
_refine_diff_density_min -0.837
_refine_diff_density_rms 0.084
_refine_ls_extinction_method none
_refine_ls_goodness_of_fit_ref 1.060
_refine_ls_hydrogen_treatment mixed
_refine_ls_matrix_type full
_refine_ls_number_parameters 548
_refine_ls_number_reflns 7673
_refine_ls_number_restraints 0
_refine_ls_restrained_S_all 1.060
_refine_ls_R_factor_all 0.0557
_refine_ls_R_factor_gt 0.0403
_refine_ls_shift/su_max 0.001
_refine_ls_shift/su_mean 0.000
_refine_ls_structure_factor_coef Fsqd
_refine_ls_weighting_details 'calc w=1/[\s^2^(Fo^2^)+(0.0288P)^2^+1.5880P] where P=(Fo^2^+2Fc^2^)/3'
_refine_ls_weighting_scheme calc
_refine_ls_wR_factor_gt 0.0745
_refine_ls_wR_factor_ref 0.0846
_reflns_number_gt 6298
_reflns_number_total 7673
_reflns_threshold_expression >2sigma(I)
_cod_data_source_file ja063460msi20060517_073924.cif
_cod_data_source_block ob084
_cod_depositor_comments
;
The following automatic conversions were performed:

'_symmetry_cell_setting' value 'Triclinic' changed to 'triclinic'
according to the built-in table from CIF Core dictionary named
'cif_core.dic' version 2.4.1 from 2010-06-29.

Automatic conversion script
Id: cif_fix_values 1673 2011-04-08 12:14:43Z adriana 
;
_cod_original_sg_symbol_H-M P-1
_cod_original_formula_sum 'C32 H28 I1 N8 Na1 O6'
_cod_database_code 4101767

loop_
_symmetry_equiv_pos_as_xyz
'x, y, z'
'-x, -y, -z'

loop_
_atom_site_label
_atom_site_type_symbol
_atom_site_fract_x
_atom_site_fract_y
_atom_site_fract_z
_atom_site_U_iso_or_equiv
_atom_site_adp_type
_atom_site_occupancy
_atom_site_symmetry_multiplicity
_atom_site_calc_flag
_atom_site_refinement_flags
_atom_site_disorder_assembly
_atom_site_disorder_group
I1 I 0.59091(3) 0.714814(18) 0.829287(14) 0.03333(8) Uani 1 1 d . . .
Na1 Na 0.5000 0.5000 0.5000 0.0341(4) Uani 1 2 d S . .
Na2 Na 1.0000 1.0000 1.0000 0.0345(4) Uani 1 2 d S . .
O1 O 1.0189(3) 1.07160(17) 0.82925(14) 0.0326(5) Uani 1 1 d . . .
O2 O 0.7129(3) 1.11438(16) 0.90380(14) 0.0306(5) Uani 1 1 d . . .
O3 O 0.7330(3) 1.07804(18) 1.07011(14) 0.0333(5) Uani 1 1 d . . .
O4 O 0.7437(3) 0.58170(16) 0.57641(13) 0.0256(5) Uani 1 1 d . . .
O5 O 0.5026(3) 0.43330(16) 0.66587(13) 0.0268(5) Uani 1 1 d . . .
O6 O 0.2175(3) 0.38676(15) 0.58868(13) 0.0258(5) Uani 1 1 d . . .
N1 N 0.3614(3) 0.6592(2) 0.50082(17) 0.0295(6) Uani 1 1 d . . .
N2 N -0.0128(3) 0.8645(2) 0.48735(18) 0.0294(6) Uani 1 1 d . . .
N3 N 0.5299(4) 1.0930(2) 0.66198(17) 0.0327(6) Uani 1 1 d . . .
N4 N 0.9277(3) 0.8958(2) 0.66999(17) 0.0305(6) Uani 1 1 d . . .
N5 N 0.8675(3) 0.8503(2) 0.98530(18) 0.0302(6) Uani 1 1 d . . .
N6 N 1.0347(4) 0.6079(2) 1.16899(17) 0.0359(7) Uani 1 1 d . . .
N7 N 1.4177(4) 0.4087(2) 0.90444(18) 0.0360(7) Uani 1 1 d . . .
N8 N 1.1662(4) 0.6521(2) 0.70561(17) 0.0321(6) Uani 1 1 d . . .
C1 C 0.4263(4) 0.7945(2) 0.55837(17) 0.0197(6) Uani 1 1 d . . .
C2 C 0.5914(4) 0.7977(2) 0.59093(18) 0.0205(6) Uani 1 1 d . . .
C3 C 0.6194(4) 0.8738(2) 0.61931(17) 0.0202(6) Uani 1 1 d . . .
C4 C 0.4807(4) 0.9457(2) 0.61563(17) 0.0182(6) Uani 1 1 d . . .
C5 C 0.3154(4) 0.9414(2) 0.58398(18) 0.0202(6) Uani 1 1 d . . .
C6 C 0.2884(4) 0.8666(2) 0.55488(18) 0.0193(6) Uani 1 1 d . . .
C7 C 0.3930(4) 0.7178(2) 0.52705(19) 0.0224(6) Uani 1 1 d . . .
C8 C 0.7914(4) 0.8825(2) 0.65014(18) 0.0225(6) Uani 1 1 d . . .
C9 C 0.5098(4) 1.0265(2) 0.64297(18) 0.0228(6) Uani 1 1 d . . .
C10 C 0.1194(4) 0.8645(2) 0.51826(19) 0.0217(6) Uani 1 1 d . . .
C11 C 1.0277(4) 0.7060(2) 0.95260(18) 0.0200(6) Uani 1 1 d . . .
C12 C 1.0474(4) 0.7130(2) 0.87166(18) 0.0202(6) Uani 1 1 d . . .
C13 C 1.1458(4) 0.6359(2) 0.85791(18) 0.0197(6) Uani 1 1 d . . .
C14 C 1.2263(4) 0.5524(2) 0.92531(18) 0.0192(6) Uani 1 1 d . . .
C15 C 1.2033(4) 0.5448(2) 1.00665(19) 0.0215(6) Uani 1 1 d . . .
C16 C 1.1036(4) 0.6210(2) 1.01998(18) 0.0210(6) Uani 1 1 d . . .
C17 C 0.9333(4) 0.7867(2) 0.96899(18) 0.0229(6) Uani 1 1 d . . .
C18 C 1.1618(4) 0.6440(2) 0.77335(19) 0.0224(6) Uani 1 1 d . . .
C19 C 1.3331(4) 0.4735(2) 0.91186(18) 0.0247(7) Uani 1 1 d . . .
C20 C 1.0704(4) 0.6124(2) 1.10383(19) 0.0240(6) Uani 1 1 d . . .
C21 C 0.6985(5) 1.0160(3) 1.1551(2) 0.0415(9) Uani 1 1 d . . .
C22 C 0.5704(4) 1.1171(3) 1.0246(2) 0.0347(8) Uani 1 1 d . . .
C23 C 0.6113(5) 1.1776(3) 0.9356(2) 0.0348(8) Uani 1 1 d . . .
C24 C 0.7457(5) 1.1668(3) 0.8174(2) 0.0383(8) Uani 1 1 d . . .
C25 C 0.8504(5) 1.0962(3) 0.7880(2) 0.0367(8) Uani 1 1 d . . .
C26 C 1.1299(5) 1.0119(3) 0.7975(2) 0.0392(9) Uani 1 1 d . . .
C27 C 0.9083(4) 0.6101(3) 0.5349(2) 0.0249(7) Uani 1 1 d . . .
C28 C 0.7703(4) 0.5147(3) 0.6622(2) 0.0301(7) Uani 1 1 d . . .
C29 C 0.5939(5) 0.4900(3) 0.7023(2) 0.0302(7) Uani 1 1 d . . .
C30 C 0.3381(4) 0.4021(3) 0.7063(2) 0.0288(7) Uani 1 1 d . . .
C31 C 0.2596(5) 0.3310(3) 0.6748(2) 0.0289(7) Uani 1 1 d . . .
C32 C 0.1318(5) 0.3256(3) 0.5553(2) 0.0283(7) Uani 1 1 d . . .
H28A H 0.836(4) 0.454(2) 0.6629(19) 0.022(8) Uiso 1 1 d . . .
H2 H 0.680(4) 0.748(2) 0.5927(18) 0.021(8) Uiso 1 1 d . . .
H27B H 0.974(4) 0.650(2) 0.5616(18) 0.020(8) Uiso 1 1 d . . .
H27A H 0.980(4) 0.551(2) 0.5392(18) 0.020(8) Uiso 1 1 d . . .
H32A H 0.201(4) 0.267(3) 0.5608(19) 0.025(9) Uiso 1 1 d . . .
H32B H 0.027(4) 0.302(2) 0.5841(19) 0.024(8) Uiso 1 1 d . . .
H29A H 0.611(4) 0.451(3) 0.757(2) 0.029(9) Uiso 1 1 d . . .
H25B H 0.867(4) 1.131(3) 0.723(2) 0.040(10) Uiso 1 1 d . . .
H12 H 0.995(4) 0.767(2) 0.8276(19) 0.019(8) Uiso 1 1 d . . .
H31A H 0.340(4) 0.273(2) 0.6801(18) 0.019(8) Uiso 1 1 d . . .
H29B H 0.528(4) 0.551(3) 0.6957(19) 0.023(8) Uiso 1 1 d . . .
H30B H 0.255(4) 0.463(2) 0.6934(18) 0.020(8) Uiso 1 1 d . . .
H28B H 0.836(4) 0.548(3) 0.688(2) 0.032(9) Uiso 1 1 d . . .
H23B H 0.676(4) 1.238(3) 0.927(2) 0.030(9) Uiso 1 1 d . . .
H5 H 0.231(4) 0.988(2) 0.5826(19) 0.024(8) Uiso 1 1 d . . .
H23A H 0.499(4) 1.206(2) 0.901(2) 0.029(9) Uiso 1 1 d . . .
H25A H 0.788(5) 1.032(3) 0.800(2) 0.037(10) Uiso 1 1 d . . .
H15 H 1.259(4) 0.489(2) 1.050(2) 0.026(8) Uiso 1 1 d . . .
H22A H 0.497(4) 1.062(2) 1.0307(19) 0.026(8) Uiso 1 1 d . . .
H26A H 1.071(5) 0.951(3) 0.800(2) 0.037(10) Uiso 1 1 d . . .
H24B H 0.810(4) 1.229(3) 0.805(2) 0.029(9) Uiso 1 1 d . . .
H21B H 0.620(5) 1.056(3) 1.178(2) 0.045(11) Uiso 1 1 d . . .
H30A H 0.353(4) 0.367(3) 0.763(2) 0.031(9) Uiso 1 1 d . . .
H31B H 0.152(5) 0.308(3) 0.703(2) 0.042(10) Uiso 1 1 d . . .
H24A H 0.634(5) 1.190(3) 0.784(2) 0.048(11) Uiso 1 1 d . . .
H26B H 1.153(5) 1.056(3) 0.736(2) 0.041(10) Uiso 1 1 d . . .
H21A H 0.645(5) 0.951(3) 1.160(2) 0.048(11) Uiso 1 1 d . . .
H22B H 0.511(5) 1.159(3) 1.046(2) 0.034(10) Uiso 1 1 d . . .

loop_
_atom_site_aniso_label
_atom_site_aniso_U_11
_atom_site_aniso_U_22
_atom_site_aniso_U_33
_atom_site_aniso_U_23
_atom_site_aniso_U_13
_atom_site_aniso_U_12
I1 0.02222(11) 0.03669(13) 0.02771(12) 0.00152(9) -0.00328(8) -0.00759(8)
Na1 0.0428(11) 0.0262(10) 0.0351(10) -0.0161(8) -0.0015(8) 0.0107(8)
Na2 0.0389(11) 0.0296(10) 0.0408(11) -0.0198(9) -0.0001(9) -0.0057(8)
O1 0.0286(12) 0.0375(13) 0.0349(13) -0.0185(11) -0.0020(10) 0.0017(10)
O2 0.0302(12) 0.0250(12) 0.0357(13) -0.0124(10) -0.0017(10) 0.0072(9)
O3 0.0221(11) 0.0410(14) 0.0342(13) -0.0131(11) 0.0038(10) 0.0006(10)
O4 0.0221(11) 0.0284(12) 0.0236(11) -0.0081(9) -0.0042(9) 0.0015(9)
O5 0.0255(11) 0.0317(12) 0.0265(11) -0.0150(10) 0.0006(9) -0.0037(9)
O6 0.0326(12) 0.0234(11) 0.0237(11) -0.0117(9) -0.0054(9) -0.0030(9)
N1 0.0260(14) 0.0260(14) 0.0406(16) -0.0182(13) -0.0049(12) 0.0046(11)
N2 0.0252(14) 0.0250(14) 0.0406(16) -0.0163(13) -0.0070(12) 0.0029(11)
N3 0.0380(16) 0.0291(15) 0.0345(16) -0.0167(13) -0.0029(13) -0.0006(12)
N4 0.0253(14) 0.0358(16) 0.0304(15) -0.0134(13) 0.0000(12) -0.0030(12)
N5 0.0255(14) 0.0289(15) 0.0400(16) -0.0181(13) -0.0019(12) 0.0004(12)
N6 0.0382(17) 0.0395(17) 0.0258(15) -0.0096(13) -0.0004(12) 0.0024(13)
N7 0.0429(17) 0.0316(16) 0.0330(16) -0.0139(13) -0.0042(13) 0.0101(13)
N8 0.0367(16) 0.0324(16) 0.0279(15) -0.0131(13) 0.0000(12) -0.0018(12)
C1 0.0221(14) 0.0154(14) 0.0187(14) -0.0040(11) 0.0012(11) -0.0005(11)
C2 0.0191(14) 0.0191(15) 0.0213(15) -0.0068(12) 0.0013(12) 0.0031(12)
C3 0.0195(14) 0.0213(15) 0.0171(14) -0.0050(12) 0.0020(11) -0.0009(11)
C4 0.0217(14) 0.0180(14) 0.0145(13) -0.0063(11) 0.0011(11) -0.0021(11)
C5 0.0208(14) 0.0168(14) 0.0206(15) -0.0058(12) 0.0016(12) 0.0024(12)
C6 0.0172(14) 0.0180(14) 0.0209(14) -0.0061(12) 0.0001(11) -0.0005(11)
C7 0.0157(14) 0.0223(15) 0.0281(16) -0.0100(13) -0.0030(12) 0.0055(12)
C8 0.0244(16) 0.0201(15) 0.0226(15) -0.0086(13) 0.0014(12) 0.0003(12)
C9 0.0211(15) 0.0244(16) 0.0220(15) -0.0089(13) 0.0006(12) 0.0015(12)
C10 0.0224(15) 0.0163(14) 0.0270(16) -0.0099(13) 0.0005(12) 0.0021(12)
C11 0.0148(13) 0.0206(15) 0.0256(15) -0.0105(12) -0.0014(11) -0.0011(11)
C12 0.0182(14) 0.0194(15) 0.0192(15) -0.0037(12) -0.0015(12) -0.0032(12)
C13 0.0167(13) 0.0210(15) 0.0211(15) -0.0079(12) 0.0020(11) -0.0048(11)
C14 0.0166(13) 0.0180(14) 0.0230(15) -0.0082(12) 0.0017(11) -0.0028(11)
C15 0.0175(14) 0.0196(15) 0.0253(16) -0.0070(13) -0.0030(12) -0.0001(12)
C16 0.0184(14) 0.0224(15) 0.0219(15) -0.0085(12) -0.0006(11) -0.0040(12)
C17 0.0184(14) 0.0244(16) 0.0236(15) -0.0073(13) -0.0026(12) -0.0021(12)
C18 0.0227(15) 0.0200(15) 0.0244(16) -0.0091(13) -0.0002(12) 0.0003(12)
C19 0.0247(15) 0.0251(16) 0.0215(15) -0.0068(13) -0.0024(12) -0.0011(13)
C20 0.0224(15) 0.0244(16) 0.0232(16) -0.0077(13) -0.0036(12) -0.0003(12)
C21 0.034(2) 0.045(2) 0.043(2) -0.0166(19) 0.0145(17) 0.0003(18)
C22 0.0202(16) 0.038(2) 0.057(2) -0.0314(19) 0.0029(15) 0.0023(15)
C23 0.0255(17) 0.0259(18) 0.056(2) -0.0204(17) -0.0086(16) 0.0064(14)
C24 0.037(2) 0.035(2) 0.036(2) -0.0091(17) -0.0082(16) 0.0041(17)
C25 0.036(2) 0.042(2) 0.034(2) -0.0165(17) -0.0058(16) 0.0000(17)
C26 0.045(2) 0.043(2) 0.033(2) -0.0191(18) 0.0067(17) -0.0011(18)
C27 0.0185(15) 0.0289(17) 0.0303(17) -0.0152(15) -0.0008(13) -0.0011(13)
C28 0.0283(17) 0.0317(18) 0.0267(17) -0.0079(15) -0.0087(14) -0.0024(15)
C29 0.0343(19) 0.0347(19) 0.0242(18) -0.0141(16) -0.0044(14) -0.0047(15)
C30 0.0290(17) 0.0351(19) 0.0223(17) -0.0115(15) 0.0034(13) -0.0043(15)
C31 0.0315(18) 0.0291(18) 0.0247(17) -0.0092(14) -0.0010(14) -0.0048(15)
C32 0.0281(17) 0.0266(17) 0.0318(18) -0.0129(15) 0.0012(14) -0.0067(14)

loop_
_atom_type_symbol
_atom_type_description
_atom_type_scat_dispersion_real
_atom_type_scat_dispersion_imag
_atom_type_scat_source
C C 0.0033 0.0016 'International Tables Vol C Tables 4.2.6.8 and 6.1.1.4'
H H 0.0000 0.0000 'International Tables Vol C Tables 4.2.6.8 and 6.1.1.4'
N N 0.0061 0.0033 'International Tables Vol C Tables 4.2.6.8 and 6.1.1.4'
O O 0.0106 0.0060 'International Tables Vol C Tables 4.2.6.8 and 6.1.1.4'
Na Na 0.0362 0.0249 'International Tables Vol C Tables 4.2.6.8 and 6.1.1.4'
I I -0.4742 1.8119 'International Tables Vol C Tables 4.2.6.8 and 6.1.1.4'

loop_
_geom_angle_atom_site_label_1
_geom_angle_atom_site_label_2
_geom_angle_atom_site_label_3
_geom_angle
_geom_angle_site_symmetry_1
_geom_angle_site_symmetry_3
_geom_angle_publ_flag
N1 Na1 N1 180.00(6) . 2_666 ?
N1 Na1 O5 85.12(8) . . ?
N1 Na1 O5 94.88(8) 2_666 . ?
N1 Na1 O5 94.88(8) . 2_666 ?
N1 Na1 O5 85.12(8) 2_666 2_666 ?
O5 Na1 O5 180.0 . 2_666 ?
N1 Na1 O6 88.42(8) . 2_666 ?
N1 Na1 O6 91.58(8) 2_666 2_666 ?
O5 Na1 O6 118.23(6) . 2_666 ?
O5 Na1 O6 61.77(6) 2_666 2_666 ?
N1 Na1 O6 91.58(8) . . ?
N1 Na1 O6 88.42(8) 2_666 . ?
O5 Na1 O6 61.77(6) . . ?
O5 Na1 O6 118.23(6) 2_666 . ?
O6 Na1 O6 179.999(1) 2_666 . ?
N1 Na1 O4 107.76(7) . 2_666 ?
N1 Na1 O4 72.24(7) 2_666 2_666 ?
O5 Na1 O4 118.74(6) . 2_666 ?
O5 Na1 O4 61.26(6) 2_666 2_666 ?
O6 Na1 O4 121.65(6) 2_666 2_666 ?
O6 Na1 O4 58.35(6) . 2_666 ?
N1 Na1 O4 72.24(7) . . ?
N1 Na1 O4 107.76(7) 2_666 . ?
O5 Na1 O4 61.26(6) . . ?
O5 Na1 O4 118.74(6) 2_666 . ?
O6 Na1 O4 58.35(6) 2_666 . ?
O6 Na1 O4 121.65(6) . . ?
O4 Na1 O4 180.00(7) 2_666 . ?
N5 Na2 N5 179.999(2) 2_777 . ?
N5 Na2 O1 97.50(8) 2_777 . ?
N5 Na2 O1 82.50(8) . . ?
N5 Na2 O1 82.51(8) 2_777 2_777 ?
N5 Na2 O1 97.50(8) . 2_777 ?
O1 Na2 O1 180.00(9) . 2_777 ?
N5 Na2 O3 104.02(8) 2_777 2_777 ?
N5 Na2 O3 75.98(8) . 2_777 ?
O1 Na2 O3 60.77(7) . 2_777 ?
O1 Na2 O3 119.23(7) 2_777 2_777 ?
N5 Na2 O3 75.98(8) 2_777 . ?
N5 Na2 O3 104.02(8) . . ?
O1 Na2 O3 119.23(7) . . ?
O1 Na2 O3 60.77(7) 2_777 . ?
O3 Na2 O3 180.00(9) 2_777 . ?
N5 Na2 O2 95.10(8) 2_777 . ?
N5 Na2 O2 84.90(8) . . ?
O1 Na2 O2 60.98(7) . . ?
O1 Na2 O2 119.02(7) 2_777 . ?
O3 Na2 O2 120.32(7) 2_777 . ?
O3 Na2 O2 59.68(7) . . ?
N5 Na2 O2 84.90(8) 2_777 2_777 ?
N5 Na2 O2 95.10(8) . 2_777 ?
O1 Na2 O2 119.02(7) . 2_777 ?
O1 Na2 O2 60.98(6) 2_777 2_777 ?
O3 Na2 O2 59.68(7) 2_777 2_777 ?
O3 Na2 O2 120.32(7) . 2_777 ?
O2 Na2 O2 179.999(2) . 2_777 ?
C26 O1 C25 110.6(3) . . ?
C26 O1 Na2 116.2(2) . . ?
C25 O1 Na2 114.0(2) . . ?
C24 O2 C23 111.7(3) . . ?
C24 O2 Na2 115.51(19) . . ?
C23 O2 Na2 116.60(19) . . ?
C21 O3 C22 110.3(3) . . ?
C21 O3 Na2 114.8(2) . . ?
C22 O3 Na2 118.7(2) . . ?
C28 O4 C27 111.4(2) . . ?
C28 O4 Na1 110.39(18) . . ?
C27 O4 Na1 116.20(17) . . ?
C30 O5 C29 111.0(2) . . ?
C30 O5 Na1 116.21(17) . . ?
C29 O5 Na1 118.27(18) . . ?
C32 O6 C31 111.6(2) . . ?
C32 O6 Na1 118.33(18) . . ?
C31 O6 Na1 111.94(18) . . ?
C7 N1 Na1 137.3(2) . . ?
C17 N5 Na2 130.0(2) . . ?
C2 C1 C6 120.4(3) . . ?
C2 C1 C7 121.0(3) . . ?
C6 C1 C7 118.6(3) . . ?
C1 C2 C3 119.3(3) . . ?
C2 C3 C4 120.0(3) . . ?
C2 C3 C8 120.9(3) . . ?
C4 C3 C8 119.1(3) . . ?
C5 C4 C3 120.5(3) . . ?
C5 C4 C9 119.2(3) . . ?
C3 C4 C9 120.3(3) . . ?
C6 C5 C4 119.5(3) . . ?
C5 C6 C1 120.4(3) . . ?
C5 C6 C10 119.9(3) . . ?
C1 C6 C10 119.8(3) . . ?
N1 C7 C1 177.6(3) . . ?
N4 C8 C3 175.3(3) . . ?
N3 C9 C4 177.5(3) . . ?
N2 C10 C6 178.2(3) . . ?
C12 C11 C16 120.2(3) . . ?
C12 C11 C17 121.0(3) . . ?
C16 C11 C17 118.8(3) . . ?
C11 C12 C13 119.4(3) . . ?
C12 C13 C14 120.3(3) . . ?
C12 C13 C18 118.4(3) . . ?
C14 C13 C18 121.4(3) . . ?
C15 C14 C13 120.1(3) . . ?
C15 C14 C19 119.0(3) . . ?
C13 C14 C19 121.0(3) . . ?
C16 C15 C14 119.3(3) . . ?
C15 C16 C11 120.7(3) . . ?
C15 C16 C20 120.4(3) . . ?
C11 C16 C20 118.9(3) . . ?
N5 C17 C11 175.6(3) . . ?
N8 C18 C13 176.7(3) . . ?
N7 C19 C14 177.4(3) . . ?
N6 C20 C16 176.2(3) . . ?
O3 C21 C26 108.5(3) . 2_777 ?
O3 C22 C23 108.8(3) . . ?
O2 C23 C22 109.5(3) . . ?
O2 C24 C25 109.0(3) . . ?
O1 C25 C24 108.5(3) . . ?
O1 C26 C21 108.8(3) . 2_777 ?
O4 C27 C32 107.7(2) . 2_666 ?
O4 C28 C29 108.7(3) . . ?
O5 C29 C28 109.1(3) . . ?
O5 C30 C31 109.2(3) . . ?
O6 C31 C30 108.3(3) . . ?
O6 C32 C27 108.2(3) . 2_666 ?

loop_
_geom_bond_atom_site_label_1
_geom_bond_atom_site_label_2
_geom_bond_distance
_geom_bond_site_symmetry_2
_geom_bond_publ_flag
Na1 N1 2.450(3) . ?
Na1 N1 2.450(3) 2_666 ?
Na1 O5 2.666(2) . ?
Na1 O5 2.666(2) 2_666 ?
Na1 O6 2.801(2) 2_666 ?
Na1 O6 2.801(2) . ?
Na1 O4 2.850(2) 2_666 ?
Na1 O4 2.850(2) . ?
Na2 N5 2.516(3) 2_777 ?
Na2 N5 2.516(3) . ?
Na2 O1 2.745(2) . ?
Na2 O1 2.746(2) 2_777 ?
Na2 O3 2.757(2) 2_777 ?
Na2 O3 2.757(2) . ?
Na2 O2 2.768(2) . ?
Na2 O2 2.768(2) 2_777 ?
O1 C26 1.423(4) . ?
O1 C25 1.427(4) . ?
O2 C24 1.416(4) . ?
O2 C23 1.424(4) . ?
O3 C21 1.420(4) . ?
O3 C22 1.429(4) . ?
O4 C28 1.425(4) . ?
O4 C27 1.426(4) . ?
O5 C30 1.425(4) . ?
O5 C29 1.425(4) . ?
O6 C32 1.418(4) . ?
O6 C31 1.421(4) . ?
N1 C7 1.142(4) . ?
N2 C10 1.142(4) . ?
N3 C9 1.144(4) . ?
N4 C8 1.142(4) . ?
N5 C17 1.142(4) . ?
N6 C20 1.147(4) . ?
N7 C19 1.143(4) . ?
N8 C18 1.145(4) . ?
C1 C2 1.389(4) . ?
C1 C6 1.406(4) . ?
C1 C7 1.444(4) . ?
C2 C3 1.392(4) . ?
C3 C4 1.407(4) . ?
C3 C8 1.445(4) . ?
C4 C5 1.388(4) . ?
C4 C9 1.444(4) . ?
C5 C6 1.381(4) . ?
C6 C10 1.445(4) . ?
C11 C12 1.387(4) . ?
C11 C16 1.403(4) . ?
C11 C17 1.444(4) . ?
C12 C13 1.391(4) . ?
C13 C14 1.406(4) . ?
C13 C18 1.443(4) . ?
C14 C15 1.394(4) . ?
C14 C19 1.441(4) . ?
C15 C16 1.382(4) . ?
C16 C20 1.444(4) . ?
C21 C26 1.493(5) 2_777 ?
C22 C23 1.482(5) . ?
C24 C25 1.491(5) . ?
C26 C21 1.493(5) 2_777 ?
C27 C32 1.494(4) 2_666 ?
C28 C29 1.491(5) . ?
C30 C31 1.489(5) . ?
C32 C27 1.494(4) 2_666 ?
